data_1546650
loop_
_publ_author_name
'Mayakrishnan, Sivakalai'
'Arun, Y.'
'Maheswari, Narayanan Uma'

_publ_section_title
;
 8-Hydroxy-3,4-bis(4-methoxyphenyl)-1<i>H</i>-isochromen-1-one
;
_journal_coeditor_code SU4147
_journal_issue 4
_journal_name_full IUCrData
_journal_page_first x170535
_journal_paper_doi 10.1107/S2414314617005351
_journal_volume 2
_journal_year 2017
_chemical_formula_iupac 'C23 H18 O5'
_chemical_formula_moiety 'C23 H18 O5'
_chemical_formula_sum 'C23 H18 O5'
_chemical_formula_weight 374.37
_chemical_name_systematic
;
8-Hydroxy-3,4-bis(4-methoxyphenyl)-1<i>H</i>-isochromen-1-one
;
_space_group_IT_number 14
_symmetry_cell_setting monoclinic
_symmetry_space_group_name_Hall '-P 2yn'
_symmetry_space_group_name_H-M 'P 1 21/n 1'
_atom_sites_solution_hydrogens geom
_atom_sites_solution_primary direct
_atom_sites_solution_secondary difmap
_audit_creation_method SHELXL-97
_cell_angle_alpha 90.00
_cell_angle_beta 95.016(5)
_cell_angle_gamma 90.00
_cell_formula_units_Z 4
_cell_length_a 5.8882(7)
_cell_length_b 16.418(3)
_cell_length_c 18.894(3)
_cell_measurement_reflns_used 1375
_cell_measurement_temperature 296(2)
_cell_measurement_theta_max 24.18
_cell_measurement_theta_min 2.16
_cell_volume 1819.5(5)
_computing_cell_refinement
;
SAINT (Bruker, 2014)
;
_computing_data_collection
;
APEX2 (Bruker, 2014)
;
_computing_data_reduction
;
SAINT (Bruker, 2014)
;
_computing_molecular_graphics
;
SHELXTL (Sheldrick, 2008)
;
_computing_publication_material
;
SHELXL97 (Sheldrick, 2008) and PLATON (Spek, 2009)
;
_computing_structure_refinement
;
SHELXL97 (Sheldrick, 2008)
;
_computing_structure_solution
;
SHELXS97 (Sheldrick, 2008)
;
_diffrn_ambient_temperature 296(2)
_diffrn_measured_fraction_theta_full 0.998
_diffrn_measured_fraction_theta_max 0.998
_diffrn_measurement_device_type 'Bruker SMART APEXII CCD'
_diffrn_measurement_method '\w and \f scans'
_diffrn_radiation_monochromator graphite
_diffrn_radiation_source 'fine-focus sealed tube'
_diffrn_radiation_type MoK\a
_diffrn_radiation_wavelength 0.71073
_diffrn_reflns_av_R_equivalents 0.0677
_diffrn_reflns_av_sigmaI/netI 0.0917
_diffrn_reflns_limit_h_max 4
_diffrn_reflns_limit_h_min -6
_diffrn_reflns_limit_k_max 18
_diffrn_reflns_limit_k_min -15
_diffrn_reflns_limit_l_max 21
_diffrn_reflns_limit_l_min -21
_diffrn_reflns_number 9449
_diffrn_reflns_theta_full 24.18
_diffrn_reflns_theta_max 24.18
_diffrn_reflns_theta_min 2.16
_exptl_absorpt_coefficient_mu 0.096
_exptl_absorpt_correction_T_max 0.9848
_exptl_absorpt_correction_T_min 0.9763
_exptl_absorpt_correction_type multi-scan
_exptl_absorpt_process_details
;
(SADABS; Bruker, 2014)
;
_exptl_crystal_colour colourless
_exptl_crystal_density_diffrn 1.367
_exptl_crystal_density_method 'not measured'
_exptl_crystal_description block
_exptl_crystal_F_000 784
_exptl_crystal_size_max 0.25
_exptl_crystal_size_mid 0.22
_exptl_crystal_size_min 0.16
_refine_diff_density_max 0.290
_refine_diff_density_min -0.228
_refine_ls_extinction_coef 0.006(2)
_refine_ls_extinction_expression Fc^*^=kFc[1+0.001xFc^2^\l^3^/sin(2\q)]^-1/4^
_refine_ls_extinction_method
;
SHELXL97 (Sheldrick, 2008)
;
_refine_ls_goodness_of_fit_ref 1.010
_refine_ls_hydrogen_treatment constr
_refine_ls_matrix_type full
_refine_ls_number_parameters 257
_refine_ls_number_reflns 2910
_refine_ls_number_restraints 0
_refine_ls_restrained_S_all 1.010
_refine_ls_R_factor_all 0.1491
_refine_ls_R_factor_gt 0.0613
_refine_ls_shift/su_max 0.000
_refine_ls_shift/su_mean 0.000
_refine_ls_structure_factor_coef Fsqd
_refine_ls_weighting_details 'calc w=1/[\s^2^(Fo^2^)+(0.0901P)^2^+0.0000P] where P=(Fo^2^+2Fc^2^)/3'
_refine_ls_weighting_scheme calc
_refine_ls_wR_factor_gt 0.1486
_refine_ls_wR_factor_ref 0.1974
_reflns_number_gt 1375
_reflns_number_total 2910
_reflns_threshold_expression >2sigma(I)
_cod_data_source_file su4147sup1.cif
_cod_data_source_block I
_cod_original_sg_symbol_H-M 'P 21/n'
_cod_database_code 1546650

loop_
_symmetry_equiv_pos_as_xyz
'x, y, z'
'-x+1/2, y+1/2, -z+1/2'
'-x, -y, -z'
'x-1/2, -y-1/2, z-1/2'

loop_
_atom_site_type_symbol
_atom_site_label
_atom_site_fract_x
_atom_site_fract_y
_atom_site_fract_z
_atom_site_U_iso_or_equiv
_atom_site_adp_type
_atom_site_calc_flag
_atom_site_refinement_flags
_atom_site_occupancy
_atom_site_symmetry_multiplicity
C C1 1.4796(7) 0.1453(3) 0.6993(2) 0.0573(12) Uani d . 1 1
C C2 1.6348(7) 0.0900(3) 0.6765(2) 0.0606(12) Uani d . 1 1
H H2 1.7539 0.0716 0.7081 0.073 Uiso calc R 1 1
C C3 1.6147(6) 0.0621(3) 0.6080(2) 0.0583(12) Uani d . 1 1
H H3 1.7190 0.0243 0.5936 0.070 Uiso calc R 1 1
C C4 1.4399(6) 0.0896(2) 0.55963(19) 0.0490(11) Uani d . 1 1
H H4 1.4289 0.0704 0.5132 0.059 Uiso calc R 1 1
C C5 1.2825(6) 0.1453(2) 0.58020(18) 0.0423(10) Uani d . 1 1
C C6 1.1052(6) 0.1788(2) 0.52959(18) 0.0420(10) Uani d . 1 1
C C7 0.9648(6) 0.2358(3) 0.55146(18) 0.0470(10) Uani d . 1 1
C C8 1.1367(7) 0.2303(3) 0.6731(2) 0.0594(12) Uani d . 1 1
C C9 1.3006(6) 0.1729(2) 0.65103(19) 0.0469(10) Uani d . 1 1
C C10 1.0851(5) 0.1492(2) 0.45471(18) 0.0433(10) Uani d . 1 1
C C11 1.2498(6) 0.1688(2) 0.40897(19) 0.0483(11) Uani d . 1 1
H H11 1.3791 0.1975 0.4263 0.058 Uiso calc R 1 1
C C12 1.2242(6) 0.1464(3) 0.33848(19) 0.0514(11) Uani d . 1 1
H H12 1.3341 0.1612 0.3084 0.062 Uiso calc R 1 1
C C13 1.0352(6) 0.1020(3) 0.3123(2) 0.0522(11) Uani d . 1 1
C C14 0.8745(6) 0.0802(3) 0.3572(2) 0.0586(12) Uani d . 1 1
H H14 0.7480 0.0499 0.3401 0.070 Uiso calc R 1 1
C C15 0.9007(6) 0.1033(2) 0.4279(2) 0.0527(11) Uani d . 1 1
H H15 0.7918 0.0876 0.4580 0.063 Uiso calc R 1 1
C C16 0.8276(8) 0.0444(4) 0.2115(2) 0.1003(19) Uani d . 1 1
H H16A 0.8093 -0.0066 0.2352 0.150 Uiso calc R 1 1
H H16B 0.8410 0.0347 0.1619 0.150 Uiso calc R 1 1
H H16C 0.6973 0.0783 0.2168 0.150 Uiso calc R 1 1
C C17 0.7859(6) 0.2841(2) 0.5105(2) 0.0508(11) Uani d . 1 1
C C18 0.7925(7) 0.3006(3) 0.4386(2) 0.0651(13) Uani d . 1 1
H H18 0.9111 0.2796 0.4147 0.078 Uiso calc R 1 1
C C19 0.6284(8) 0.3471(3) 0.4019(3) 0.0772(14) Uani d . 1 1
H H19 0.6361 0.3570 0.3537 0.093 Uiso calc R 1 1
C C20 0.4544(8) 0.3789(3) 0.4359(3) 0.0720(14) Uani d . 1 1
C C21 0.4392(6) 0.3655(3) 0.5068(3) 0.0709(14) Uani d . 1 1
H H21 0.3202 0.3878 0.5297 0.085 Uiso calc R 1 1
C C22 0.6072(7) 0.3173(3) 0.5446(2) 0.0628(12) Uani d . 1 1
H H22 0.5985 0.3076 0.5927 0.075 Uiso calc R 1 1
C C23 0.1536(9) 0.4761(4) 0.4247(4) 0.126(2) Uani d . 1 1
H H23A 0.0418 0.4439 0.4461 0.189 Uiso calc R 1 1
H H23B 0.0787 0.5117 0.3898 0.189 Uiso calc R 1 1
H H23C 0.2381 0.5079 0.4607 0.189 Uiso calc R 1 1
O O1 0.9793(4) 0.26094(17) 0.62196(13) 0.0592(8) Uani d . 1 1
O O2 1.1211(5) 0.2567(2) 0.73262(15) 0.0907(12) Uani d . 1 1
O O3 1.5022(7) 0.1731(3) 0.76879(19) 0.1251(15) Uani d . 1 1
H H3A 1.6270 0.1594 0.7878 0.188 Uiso calc R 1 1
O O4 1.0245(5) 0.08343(19) 0.24135(14) 0.0747(10) Uani d . 1 1
O O5 0.2996(6) 0.4257(2) 0.3928(2) 0.1062(13) Uani d . 1 1

loop_
_atom_site_aniso_label
_atom_site_aniso_U_11
_atom_site_aniso_U_22
_atom_site_aniso_U_33
_atom_site_aniso_U_12
_atom_site_aniso_U_13
_atom_site_aniso_U_23
C1 0.067(3) 0.066(3) 0.038(2) -0.002(2) -0.003(2) -0.014(2)
C2 0.063(2) 0.066(3) 0.050(3) 0.007(2) -0.007(2) -0.001(2)
C3 0.059(2) 0.054(3) 0.062(3) 0.009(2) 0.007(2) 0.005(2)
C4 0.055(2) 0.052(3) 0.040(2) -0.005(2) 0.0045(19) 0.000(2)
C5 0.050(2) 0.035(3) 0.042(2) -0.006(2) 0.0065(18) -0.0031(19)
C6 0.044(2) 0.044(3) 0.039(2) -0.0020(19) 0.0070(17) -0.0011(19)
C7 0.051(2) 0.052(3) 0.038(2) -0.007(2) 0.0047(18) -0.007(2)
C8 0.066(3) 0.061(3) 0.051(3) 0.000(2) 0.004(2) -0.001(2)
C9 0.052(2) 0.049(3) 0.040(2) 0.001(2) 0.0012(18) -0.0017(19)
C10 0.042(2) 0.046(3) 0.042(2) -0.0021(19) 0.0036(17) 0.0012(19)
C11 0.046(2) 0.049(3) 0.049(2) -0.0093(19) 0.0027(18) 0.001(2)
C12 0.054(2) 0.058(3) 0.043(2) -0.007(2) 0.0113(18) 0.007(2)
C13 0.054(2) 0.059(3) 0.043(2) 0.000(2) -0.001(2) -0.004(2)
C14 0.052(2) 0.068(3) 0.054(3) -0.017(2) -0.004(2) -0.008(2)
C15 0.048(2) 0.063(3) 0.048(3) -0.011(2) 0.0079(18) -0.001(2)
C16 0.112(4) 0.120(5) 0.065(3) -0.021(4) -0.013(3) -0.026(3)
C17 0.049(2) 0.039(3) 0.064(3) -0.005(2) 0.002(2) -0.002(2)
C18 0.060(3) 0.067(4) 0.067(3) 0.000(2) -0.001(2) 0.017(3)
C19 0.071(3) 0.076(4) 0.082(3) -0.006(3) -0.007(3) 0.011(3)
C20 0.067(3) 0.054(3) 0.090(4) -0.005(3) -0.025(3) 0.009(3)
C21 0.046(2) 0.058(4) 0.107(4) -0.005(2) -0.006(3) -0.020(3)
C22 0.066(3) 0.054(3) 0.068(3) -0.008(2) 0.004(2) -0.005(2)
C23 0.084(4) 0.080(5) 0.207(7) 0.014(4) -0.026(4) -0.037(5)
O1 0.0656(17) 0.061(2) 0.0511(18) 0.0081(15) 0.0062(14) -0.0058(15)
O2 0.109(2) 0.113(3) 0.0491(19) 0.037(2) 0.0023(17) -0.0251(19)
O3 0.136(3) 0.156(4) 0.079(3) 0.016(3) -0.015(2) -0.019(3)
O4 0.083(2) 0.095(3) 0.0435(18) -0.0101(18) -0.0063(14) -0.0165(16)
O5 0.085(2) 0.096(3) 0.131(3) 0.010(2) -0.028(2) 0.003(2)

loop_
_atom_type_symbol
_atom_type_description
_atom_type_scat_dispersion_real
_atom_type_scat_dispersion_imag
_atom_type_scat_source
C C 0.0033 0.0016 'International Tables Vol C Tables 4.2.6.8 and 6.1.1.4'
H H 0.0000 0.0000 'International Tables Vol C Tables 4.2.6.8 and 6.1.1.4'
O O 0.0106 0.0060 'International Tables Vol C Tables 4.2.6.8 and 6.1.1.4'

loop_
_geom_angle_atom_site_label_1
_geom_angle_atom_site_label_2
_geom_angle_atom_site_label_3
_geom_angle
C2 C1 O3 119.9(4)
C2 C1 C9 119.2(4)
O3 C1 C9 120.8(4)
C3 C2 C1 120.6(4)
C3 C2 H2 119.7
C1 C2 H2 119.7
C2 C3 C4 120.7(4)
C2 C3 H3 119.6
C4 C3 H3 119.6
C5 C4 C3 120.4(4)
C5 C4 H4 119.8
C3 C4 H4 119.8
C4 C5 C9 118.9(3)
C4 C5 C6 121.6(3)
C9 C5 C6 119.5(3)
C7 C6 C5 119.1(3)
C7 C6 C10 121.4(3)
C5 C6 C10 119.5(3)
C6 C7 O1 121.1(3)
C6 C7 C17 130.0(3)
O1 C7 C17 108.9(3)
O2 C8 O1 114.8(4)
O2 C8 C9 127.5(4)
O1 C8 C9 117.7(4)
C1 C9 C5 120.1(4)
C1 C9 C8 120.5(4)
C5 C9 C8 119.3(3)
C15 C10 C11 117.8(3)
C15 C10 C6 121.4(3)
C11 C10 C6 120.8(3)
C12 C11 C10 121.1(3)
C12 C11 H11 119.5
C10 C11 H11 119.5
C11 C12 C13 120.1(3)
C11 C12 H12 119.9
C13 C12 H12 119.9
O4 C13 C14 124.8(3)
O4 C13 C12 115.6(3)
C14 C13 C12 119.5(3)
C13 C14 C15 120.0(3)
C13 C14 H14 120.0
C15 C14 H14 120.0
C10 C15 C14 121.4(4)
C10 C15 H15 119.3
C14 C15 H15 119.3
O4 C16 H16A 109.5
O4 C16 H16B 109.5
H16A C16 H16B 109.5
O4 C16 H16C 109.5
H16A C16 H16C 109.5
H16B C16 H16C 109.5
C18 C17 C22 117.6(4)
C18 C17 C7 122.4(4)
C22 C17 C7 119.9(4)
C19 C18 C17 121.5(4)
C19 C18 H18 119.2
C17 C18 H18 119.2
C20 C19 C18 120.2(5)
C20 C19 H19 119.9
C18 C19 H19 119.9
C19 C20 C21 121.2(4)
C19 C20 O5 114.6(5)
C21 C20 O5 124.2(5)
C20 C21 C22 118.8(4)
C20 C21 H21 120.6
C22 C21 H21 120.6
C17 C22 C21 120.7(4)
C17 C22 H22 119.6
C21 C22 H22 119.6
O5 C23 H23A 109.5
O5 C23 H23B 109.5
H23A C23 H23B 109.5
O5 C23 H23C 109.5
H23A C23 H23C 109.5
H23B C23 H23C 109.5
C8 O1 C7 123.1(3)
C1 O3 H3A 109.5
C13 O4 C16 117.5(3)
C23 O5 C20 118.6(5)

loop_
_geom_bond_atom_site_label_1
_geom_bond_atom_site_label_2
_geom_bond_distance
C1 C2 1.383(5)
C1 O3 1.386(5)
C1 C9 1.407(5)
C2 C3 1.369(5)
C2 H2 0.9300
C3 C4 1.391(5)
C3 H3 0.9300
C4 C5 1.382(5)
C4 H4 0.9300
C5 C9 1.408(5)
C5 C6 1.460(5)
C6 C7 1.338(5)
C6 C10 1.491(5)
C7 O1 1.390(4)
C7 C17 1.482(5)
C8 O2 1.216(4)
C8 O1 1.374(4)
C8 C9 1.436(6)
C10 C15 1.381(5)
C10 C11 1.392(5)
C11 C12 1.377(5)
C11 H11 0.9300
C12 C13 1.385(5)
C12 H12 0.9300
C13 O4 1.371(4)
C13 C14 1.372(5)
C14 C15 1.384(5)
C14 H14 0.9300
C15 H15 0.9300
C16 O4 1.400(5)
C16 H16A 0.9600
C16 H16B 0.9600
C16 H16C 0.9600
C17 C18 1.389(5)
C17 C22 1.392(5)
C18 C19 1.371(6)
C18 H18 0.9300
C19 C20 1.359(6)
C19 H19 0.9300
C20 C21 1.369(6)
C20 O5 1.398(5)
C21 C22 1.411(6)
C21 H21 0.9300
C22 H22 0.9300
C23 O5 1.370(6)
C23 H23A 0.9600
C23 H23B 0.9600
C23 H23C 0.9600
O3 H3A 0.8200

loop_
_geom_hbond_atom_site_label_D
_geom_hbond_atom_site_label_H
_geom_hbond_atom_site_label_A
_geom_hbond_site_symmetry_A
_geom_hbond_distance_DH
_geom_hbond_distance_HA
_geom_hbond_distance_DA
_geom_hbond_angle_DHA
O3 H3A O5 4_766 0.82 2.56 3.236(5) 140
C18 H18 Cg3 1_555 0.93 2.77 3.494(5) 135
C3 H3 Cg3 3_856 0.93 2.79 3.611(5) 148
C11 H11 Cg4 1_655 0.93 2.73 3.593(4) 155
C23 H23C Cg4 3_666 0.96 3.00 3.872(7) 152

loop_
_geom_torsion_atom_site_label_1
_geom_torsion_atom_site_label_2
_geom_torsion_atom_site_label_3
_geom_torsion_atom_site_label_4
_geom_torsion
O3 C1 C2 C3 -179.9(4)
C9 C1 C2 C3 -0.2(6)
C1 C2 C3 C4 0.9(6)
C2 C3 C4 C5 -0.4(6)
C3 C4 C5 C9 -0.8(6)
C3 C4 C5 C6 176.4(3)
C4 C5 C6 C7 -176.4(4)
C9 C5 C6 C7 0.8(5)
C4 C5 C6 C10 3.2(5)
C9 C5 C6 C10 -179.6(3)
C5 C6 C7 O1 -2.8(5)
C10 C6 C7 O1 177.6(3)
C5 C6 C7 C17 174.4(3)
C10 C6 C7 C17 -5.3(6)
C2 C1 C9 C5 -1.0(6)
O3 C1 C9 C5 178.8(4)
C2 C1 C9 C8 -180.0(4)
O3 C1 C9 C8 -0.3(6)
C4 C5 C9 C1 1.4(6)
C6 C5 C9 C1 -175.8(3)
C4 C5 C9 C8 -179.5(4)
C6 C5 C9 C8 3.2(5)
O2 C8 C9 C1 -5.2(7)
O1 C8 C9 C1 173.9(3)
O2 C8 C9 C5 175.8(4)
O1 C8 C9 C5 -5.2(6)
C7 C6 C10 C15 -68.8(5)
C5 C6 C10 C15 111.6(4)
C7 C6 C10 C11 109.6(4)
C5 C6 C10 C11 -70.0(5)
C15 C10 C11 C12 3.0(6)
C6 C10 C11 C12 -175.5(4)
C10 C11 C12 C13 -1.6(6)
C11 C12 C13 O4 179.4(4)
C11 C12 C13 C14 -0.3(6)
O4 C13 C14 C15 -179.0(4)
C12 C13 C14 C15 0.7(6)
C11 C10 C15 C14 -2.6(6)
C6 C10 C15 C14 175.8(4)
C13 C14 C15 C10 0.8(6)
C6 C7 C17 C18 -26.0(6)
O1 C7 C17 C18 151.4(4)
C6 C7 C17 C22 156.4(4)
O1 C7 C17 C22 -26.2(5)
C22 C17 C18 C19 -0.6(6)
C7 C17 C18 C19 -178.3(4)
C17 C18 C19 C20 0.4(7)
C18 C19 C20 C21 0.2(7)
C18 C19 C20 O5 179.5(4)
C19 C20 C21 C22 -0.5(7)
O5 C20 C21 C22 -179.7(4)
C18 C17 C22 C21 0.3(6)
C7 C17 C22 C21 178.0(4)
C20 C21 C22 C17 0.2(6)
O2 C8 O1 C7 -177.5(4)
C9 C8 O1 C7 3.4(5)
C6 C7 O1 C8 0.7(5)
C17 C7 O1 C8 -177.0(3)
C14 C13 O4 C16 4.8(6)
C12 C13 O4 C16 -174.9(4)
C19 C20 O5 C23 -164.1(5)
C21 C20 O5 C23 15.2(7)

_cod_database_fobs_code 1546650
